data_4336265
loop_
_publ_author_name
'Xiao-Min Li'
'Ya-Guang Chen'
'Chunnian Su'
'Shi Zhou'
'Qun Tang'
'Tian Shi'

_publ_section_title
;
 Functionalized Pentamolybdodiphosphate-Based Inorganic-Organic Hybrids:
 Synthesis, Structure, and Properties
;
_journal_name_full 'Inorganic Chemistry'
_journal_page_first 11422
_journal_page_last 11427
_journal_paper_doi 10.1021/ic401726a
_journal_volume 52
_journal_year 2013
_chemical_formula_sum 'C36 H47 Co1.5 Mo5 N6 O37 P2'
_chemical_formula_weight 1785.83
_chemical_name_systematic
; 
 ? 
;
_space_group_IT_number 2
_symmetry_cell_setting triclinic
_symmetry_space_group_name_Hall '-P 1'
_symmetry_space_group_name_H-M 'P -1'
_atom_sites_solution_hydrogens geom
_atom_sites_solution_primary direct
_atom_sites_solution_secondary difmap
_audit_creation_method SHELXL-97
_cell_angle_alpha 74.508(5)
_cell_angle_beta 86.133(5)
_cell_angle_gamma 76.031(5)
_cell_formula_units_Z 2
_cell_length_a 12.476(5)
_cell_length_b 12.715(5)
_cell_length_c 20.931(5)
_cell_measurement_reflns_used 4500
_cell_measurement_temperature 293(2)
_cell_measurement_theta_max 25
_cell_measurement_theta_min 3
_cell_volume 3105.1(19)
_computing_structure_refinement 'SHELXL-97 (Sheldrick, 1997)'
_computing_structure_solution 'SHELXS-97 (Sheldrick, 1990)'
_diffrn_ambient_temperature 293(2)
_diffrn_measured_fraction_theta_full 0.986
_diffrn_measured_fraction_theta_max 0.986
_diffrn_measurement_device_type CCD
_diffrn_radiation_monochromator graphite
_diffrn_radiation_source 'fine-focus sealed tube'
_diffrn_radiation_type MoK\a
_diffrn_radiation_wavelength 0.71069
_diffrn_reflns_av_R_equivalents 0.0645
_diffrn_reflns_av_sigmaI/netI 0.1538
_diffrn_reflns_limit_h_max 14
_diffrn_reflns_limit_h_min -15
_diffrn_reflns_limit_k_max 13
_diffrn_reflns_limit_k_min -15
_diffrn_reflns_limit_l_max 20
_diffrn_reflns_limit_l_min -25
_diffrn_reflns_number 16710
_diffrn_reflns_theta_full 25.35
_diffrn_reflns_theta_max 25.35
_diffrn_reflns_theta_min 1.96
_diffrn_standards_number 0
_exptl_absorpt_coefficient_mu 1.520
_exptl_absorpt_correction_T_max 0.846
_exptl_absorpt_correction_T_min 0.833
_exptl_absorpt_correction_type multi-scan
_exptl_crystal_colour brown-red
_exptl_crystal_density_diffrn 1.910
_exptl_crystal_description block
_exptl_crystal_F_000 1763
_exptl_crystal_size_max 0.12
_exptl_crystal_size_mid 0.11
_exptl_crystal_size_min 0.11
_refine_diff_density_max 2.039
_refine_diff_density_min -0.966
_refine_diff_density_rms 0.211
_refine_ls_extinction_method none
_refine_ls_goodness_of_fit_ref 1.017
_refine_ls_hydrogen_treatment refall
_refine_ls_matrix_type full
_refine_ls_number_parameters 784
_refine_ls_number_reflns 11197
_refine_ls_number_restraints 0
_refine_ls_restrained_S_all 1.017
_refine_ls_R_factor_all 0.1508
_refine_ls_R_factor_gt 0.0740
_refine_ls_shift/su_max 0.006
_refine_ls_shift/su_mean 0.000
_refine_ls_structure_factor_coef Fsqd
_refine_ls_weighting_details 'calc w=1/[\s^2^(Fo^2^)+(0.0904P)^2^+0.0000P] where P=(Fo^2^+2Fc^2^)/3'
_refine_ls_weighting_scheme calc
_refine_ls_wR_factor_gt 0.1788
_refine_ls_wR_factor_ref 0.2045
_reflns_number_gt 6167
_reflns_number_total 11197
_reflns_threshold_expression >2sigma(I)
_cod_data_source_file ic401726a_si_003.cif
_cod_data_source_block l8
_cod_original_formula_sum 'C36 H47 Co1.50 Mo5 N6 O37 P2'
_cod_database_code 4336265

loop_
_symmetry_equiv_pos_as_xyz
'x, y, z'
'-x, -y, -z'

loop_
_atom_site_label
_atom_site_type_symbol
_atom_site_fract_x
_atom_site_fract_y
_atom_site_fract_z
_atom_site_U_iso_or_equiv
_atom_site_adp_type
_atom_site_occupancy
_atom_site_symmetry_multiplicity
_atom_site_calc_flag
_atom_site_refinement_flags
Mo1 Mo 0.05089(9) -0.24473(10) -0.34653(5) 0.0213(3) Uani 1 1 d .
Mo2 Mo 0.00636(8) -0.28725(9) -0.18289(5) 0.0172(3) Uani 1 1 d .
Mo3 Mo 0.24300(8) -0.42108(9) -0.09995(5) 0.0200(3) Uani 1 1 d .
Mo4 Mo 0.32429(9) -0.33272(10) -0.37432(5) 0.0253(3) Uani 1 1 d .
Mo5 Mo 0.45817(8) -0.40183(10) -0.22877(5) 0.0211(3) Uani 1 1 d .
P1 P 0.2334(3) -0.1952(3) -0.24788(16) 0.0209(7) Uani 1 1 d .
P2 P 0.2066(3) -0.4828(3) -0.23965(16) 0.0196(7) Uani 1 1 d .
OW1 O 0.0241(10) 0.2369(12) 0.0065(6) 0.088(4) Uani 1 1 d .
H10L H 0.0110 0.2719 0.0426 0.105 Uiso 1 1 d R
H10M H -0.0033 0.2968 -0.0317 0.105 Uiso 1 1 d R
O1 O -0.0554(7) -0.3002(8) -0.3569(4) 0.034(2) Uani 1 1 d .
O1W O 0.1694(8) 0.0051(10) -0.4960(6) 0.059(3) Uani 1 1 d .
H10H H 0.2117 -0.0682 -0.4744 0.089 Uiso 1 1 d R
H10I H 0.1967 0.0283 -0.5402 0.089 Uiso 1 1 d R
OW2 O 0.4265(12) -1.0430(13) -0.3215(9) 0.137(8) Uani 1 1 d .
HW2B H 0.3668 -1.0633 -0.3232 0.205 Uiso 1 1 d R
HW2C H 0.4729 -1.0874 -0.3396 0.205 Uiso 1 1 d R
O3 O 0.3284(7) -0.2164(9) -0.4370(4) 0.043(3) Uani 1 1 d .
OW3 O 0.0612(9) -0.4608(11) -0.9439(6) 0.076(4) Uani 1 1 d .
O3W O 0.2632(7) -0.5291(7) -0.8908(4) 0.030(2) Uani 1 1 d .
H3WB H 0.2145 -0.5410 -0.9204 0.045 Uiso 1 1 d R
H3WC H 0.3362 -0.5363 -0.9095 0.045 Uiso 1 1 d R
O4 O 0.1705(7) -0.3356(7) -0.3808(4) 0.025(2) Uani 1 1 d .
OW4 O 0.1757(11) 0.2735(10) -0.0873(6) 0.077(4) Uani 1 1 d .
H10J H 0.2009 0.3358 -0.1156 0.092 Uiso 1 1 d R
H10K H 0.1237 0.2871 -0.0528 0.092 Uiso 1 1 d R
OW5 O 0.5278(7) -1.4178(8) -1.0467(4) 0.032(2) Uani 1 1 d .
HW5A H 0.5363 -1.4047 -1.0885 0.048 Uiso 1 1 d R
O6 O 0.0323(8) -0.1236(8) -0.4101(4) 0.034(2) Uani 1 1 d .
OW6 O 0.4202(11) -0.8096(12) -0.6182(7) 0.093(5) Uani 1 1 d .
O7 O 0.2614(12) -0.7680(11) -0.3432(6) 0.085(4) Uani 1 1 d .
OW7 O 0.0000 -0.5000 -0.5000 0.200(15) Uiso 1 2 d S
O8 O 0.1215(9) 0.1530(9) -0.2065(5) 0.054(3) Uani 1 1 d .
OW8 O 0.193(2) -0.551(3) -0.4632(14) 0.087(9) Uiso 0.50 1 d P
O2W O 0.2624(7) -0.7683(8) -0.7110(4) 0.032(2) Uani 1 1 d .
H10E H 0.3098 -0.7590 -0.6796 0.049 Uiso 1 1 d R
H10F H 0.1880 -0.7583 -0.6944 0.049 Uiso 1 1 d R
OW9 O 0.165(3) -0.604(3) -0.4892(16) 0.099(10) Uiso 0.50 1 d P
O10 O 0.3786(8) -0.4423(9) -0.4078(5) 0.048(3) Uani 1 1 d .
OW10 O -0.036(3) -0.541(3) -0.5421(16) 0.120(12) Uiso 0.50 1 d P
O11 O 0.0837(6) -0.3965(7) -0.1106(4) 0.025(2) Uani 1 1 d .
OW11 O 0.349(3) -0.720(3) -0.4859(16) 0.117(11) Uiso 0.50 1 d P
O12 O 0.1782(6) -0.2708(7) -0.1926(4) 0.0197(19) Uani 1 1 d .
OW12 O 0.130(3) -0.655(3) -0.5160(15) 0.103(10) Uiso 0.50 1 d P
O13 O 0.5187(7) -0.5359(8) -0.2289(4) 0.034(2) Uani 1 1 d .
O14 O 0.1047(6) -0.6558(7) -0.8160(4) 0.026(2) Uani 1 1 d .
O15 O 0.4468(6) -0.3349(7) -0.3240(4) 0.027(2) Uani 1 1 d .
O16 O 0.2476(7) -0.3224(8) -0.0603(4) 0.032(2) Uani 1 1 d .
O17 O 0.3829(6) -0.4235(7) -0.1470(4) 0.023(2) Uani 1 1 d .
O18 O -0.0025(6) -0.1897(6) -0.2728(4) 0.0187(18) Uani 1 1 d .
O19 O 0.5695(6) -0.3531(7) -0.2133(4) 0.026(2) Uani 1 1 d .
O20 O 0.3031(6) -0.4297(7) -0.2725(4) 0.0196(19) Uani 1 1 d .
O21 O 0.3862(9) -0.8703(9) -0.2661(6) 0.066(4) Uani 1 1 d .
H21B H 0.3852 -0.9190 -0.2849 0.100 Uiso 1 1 calc R
O22 O 0.2221(10) 0.0840(9) -0.1149(5) 0.061(3) Uani 1 1 d .
H22B H 0.2020 0.1492 -0.1125 0.091 Uiso 1 1 calc R
O23 O 0.3572(6) -0.2252(7) -0.2358(4) 0.024(2) Uani 1 1 d .
O24 O -0.0400(7) -0.1826(7) -0.1459(4) 0.030(2) Uani 1 1 d .
O25 O 0.2306(6) -0.5327(7) -0.1661(4) 0.024(2) Uani 1 1 d .
O26 O 0.2701(7) -0.5424(7) -0.0388(4) 0.030(2) Uani 1 1 d .
O27 O 0.2080(7) -0.2040(7) -0.3164(4) 0.025(2) Uani 1 1 d .
O28 O 0.0958(6) -0.3955(6) -0.2527(4) 0.0211(19) Uani 1 1 d .
C1 C 0.1308(11) -0.2047(12) -0.5429(7) 0.036(4) Uani 1 1 d .
H1A H 0.1731 -0.2095 -0.5069 0.043 Uiso 1 1 calc R
C2 C 0.1660(11) -0.2836(12) -0.5780(7) 0.035(4) Uani 1 1 d .
H2A H 0.2310 -0.3382 -0.5661 0.042 Uiso 1 1 calc R
C3 C 0.1038(11) -0.2822(11) -0.6322(6) 0.026(3) Uani 1 1 d .
C4 C 0.0113(12) -0.1938(13) -0.6466(7) 0.044(4) Uani 1 1 d .
H4A H -0.0340 -0.1883 -0.6814 0.053 Uiso 1 1 calc R
C5 C -0.0160(14) -0.1133(14) -0.6111(8) 0.053(5) Uani 1 1 d .
H5A H -0.0749 -0.0519 -0.6251 0.064 Uiso 1 1 calc R
C6 C 0.2629(11) -0.5298(11) -0.6927(6) 0.026(3) Uani 1 1 d .
H6A H 0.3248 -0.5882 -0.6799 0.031 Uiso 1 1 calc R
C7 C 0.2326(11) -0.4529(12) -0.6559(7) 0.034(3) Uani 1 1 d .
H7A H 0.2759 -0.4587 -0.6201 0.041 Uiso 1 1 calc R
C8 C 0.1388(10) -0.3670(11) -0.6710(6) 0.025(3) Uani 1 1 d .
C9 C 0.0835(11) -0.3616(12) -0.7274(6) 0.030(3) Uani 1 1 d .
H9A H 0.0215 -0.3038 -0.7415 0.036 Uiso 1 1 calc R
C10 C 0.1184(11) -0.4393(11) -0.7622(6) 0.026(3) Uani 1 1 d .
H10A H 0.0782 -0.4332 -0.7994 0.031 Uiso 1 1 calc R
C11 C 0.4081(12) -0.8688(13) -0.8241(7) 0.045(4) Uani 1 1 d .
H11A H 0.4433 -0.8681 -0.7865 0.054 Uiso 1 1 calc R
C12 C 0.4432(12) -0.9612(12) -0.8485(7) 0.045(4) Uani 1 1 d .
H12A H 0.5002 -1.0203 -0.8281 0.055 Uiso 1 1 calc R
C13 C 0.3915(10) -0.9648(11) -0.9044(6) 0.025(3) Uani 1 1 d .
C14 C 0.3095(12) -0.8715(12) -0.9336(7) 0.041(4) Uani 1 1 d .
H14A H 0.2751 -0.8694 -0.9722 0.049 Uiso 1 1 calc R
C15 C 0.2797(10) -0.7830(11) -0.9057(7) 0.029(3) Uani 1 1 d .
H15A H 0.2239 -0.7221 -0.9256 0.035 Uiso 1 1 calc R
C16 C 0.5353(14) -1.2431(15) -0.9319(9) 0.066(6) Uani 1 1 d .
H16A H 0.5944 -1.3017 -0.9137 0.080 Uiso 1 1 calc R
C17 C 0.5076(12) -1.1537(13) -0.9053(8) 0.048(4) Uani 1 1 d .
H17A H 0.5460 -1.1528 -0.8689 0.057 Uiso 1 1 calc R
C18 C 0.4231(11) -1.0651(12) -0.9322(6) 0.033(3) Uani 1 1 d .
C19 C 0.3682(12) -1.0737(12) -0.9857(7) 0.037(4) Uani 1 1 d .
H19A H 0.3105 -1.0149 -1.0055 0.045 Uiso 1 1 calc R
C20 C 0.3972(14) -1.1666(13) -1.0097(8) 0.045(4) Uani 1 1 d .
H20A H 0.3578 -1.1708 -1.0447 0.054 Uiso 1 1 calc R
C21 C 0.917(2) 0.087(2) -0.0852(14) 0.106(9) Uani 1 1 d .
H21A H 0.9741 0.0305 -0.0630 0.127 Uiso 1 1 calc R
C22 C 0.8747(19) 0.0711(17) -0.1411(12) 0.086(7) Uani 1 1 d .
H22A H 0.9044 0.0074 -0.1559 0.103 Uiso 1 1 calc R
C23 C 0.7866(16) 0.1542(14) -0.1740(10) 0.063(6) Uani 1 1 d .
C24 C 0.7491(16) 0.2466(13) -0.1493(12) 0.071(7) Uani 1 1 d .
H24A H 0.6915 0.3047 -0.1701 0.085 Uiso 1 1 calc R
C25 C 0.798(2) 0.253(2) -0.0931(14) 0.095(9) Uani 1 1 d .
H25A H 0.7707 0.3149 -0.0766 0.114 Uiso 1 1 calc R
C26 C 0.743(3) 0.043(2) -0.3102(14) 0.109(10) Uani 1 1 d .
H26A H 0.7734 -0.0202 -0.3257 0.130 Uiso 1 1 calc R
C27 C 0.788(2) 0.0514(18) -0.2574(10) 0.088(8) Uani 1 1 d .
H27A H 0.8501 -0.0019 -0.2381 0.106 Uiso 1 1 calc R
C28 C 0.7416(15) 0.1411(14) -0.2312(9) 0.051(4) Uani 1 1 d .
C29 C 0.6561(17) 0.221(2) -0.2628(10) 0.075(7) Uani 1 1 d .
H29A H 0.6281 0.2833 -0.2468 0.090 Uiso 1 1 calc R
C30 C 0.611(2) 0.212(2) -0.3160(14) 0.103(9) Uani 1 1 d .
H30A H 0.5493 0.2667 -0.3353 0.124 Uiso 1 1 calc R
C31 C 0.1792(10) -0.0545(10) -0.2422(6) 0.024(3) Uani 1 1 d .
H31A H 0.2088 -0.0031 -0.2779 0.029 Uiso 1 1 calc R
H31B H 0.0994 -0.0355 -0.2466 0.029 Uiso 1 1 calc R
C32 C 0.2106(12) -0.0422(11) -0.1743(6) 0.034(3) Uani 1 1 d .
H32A H 0.1759 -0.0898 -0.1392 0.041 Uiso 1 1 calc R
H32B H 0.2899 -0.0687 -0.1686 0.041 Uiso 1 1 calc R
C33 C 0.1777(12) 0.0734(12) -0.1676(7) 0.032(3) Uani 1 1 d .
C34 C 0.2050(10) -0.5949(11) -0.2748(6) 0.026(3) Uani 1 1 d .
H34A H 0.1445 -0.6288 -0.2556 0.031 Uiso 1 1 calc R
H34B H 0.1920 -0.5654 -0.3221 0.031 Uiso 1 1 calc R
C35 C 0.3117(11) -0.6837(11) -0.2634(8) 0.038(4) Uani 1 1 d .
H35A H 0.3720 -0.6485 -0.2813 0.046 Uiso 1 1 calc R
H35B H 0.3233 -0.7138 -0.2160 0.046 Uiso 1 1 calc R
C36 C 0.3166(14) -0.7796(14) -0.2938(8) 0.046(4) Uani 1 1 d .
N1 N 0.0410(9) -0.1219(10) -0.5566(5) 0.033(3) Uani 1 1 d .
N2 N 0.2073(8) -0.5242(9) -0.7462(5) 0.024(2) Uani 1 1 d .
N3 N 0.4813(11) -1.2514(10) -0.9836(7) 0.045(3) Uani 1 1 d .
N4 N 0.3283(9) -0.7804(9) -0.8498(6) 0.032(3) Uani 1 1 d .
N5 N 0.8821(16) 0.1736(17) -0.0616(10) 0.090(6) Uani 1 1 d .
H5B H 0.9119 0.1798 -0.0273 0.108 Uiso 1 1 calc R
N6 N 0.6554(18) 0.119(2) -0.3442(10) 0.104(8) Uani 1 1 d .
H6B H 0.6292 0.1124 -0.3794 0.125 Uiso 1 1 calc R
Co1 Co 0.26773(13) -0.64753(15) -0.80153(8) 0.0223(4) Uani 1 1 d .
Co2 Co 0.0000 0.0000 -0.5000 0.0293(6) Uani 1 2 d S

loop_
_atom_site_aniso_label
_atom_site_aniso_U_11
_atom_site_aniso_U_22
_atom_site_aniso_U_33
_atom_site_aniso_U_23
_atom_site_aniso_U_13
_atom_site_aniso_U_12
Mo1 0.0194(6) 0.0230(7) 0.0200(6) -0.0060(5) -0.0049(5) -0.0004(5)
Mo2 0.0118(5) 0.0199(6) 0.0206(6) -0.0071(5) -0.0014(4) -0.0023(5)
Mo3 0.0157(6) 0.0246(7) 0.0201(6) -0.0075(5) -0.0036(4) -0.0029(5)
Mo4 0.0214(6) 0.0352(7) 0.0216(6) -0.0107(5) 0.0010(5) -0.0076(5)
Mo5 0.0125(6) 0.0268(7) 0.0264(6) -0.0126(5) -0.0017(5) -0.0023(5)
P1 0.0202(17) 0.0180(18) 0.0263(18) -0.0063(14) -0.0036(14) -0.0065(15)
P2 0.0174(17) 0.0180(18) 0.0252(18) -0.0090(14) -0.0019(14) -0.0032(14)
OW1 0.083(10) 0.113(13) 0.064(9) -0.022(8) 0.000(7) -0.018(9)
O1 0.016(5) 0.041(6) 0.045(6) -0.014(5) -0.005(4) -0.002(4)
O1W 0.045(7) 0.063(8) 0.074(8) -0.030(7) 0.004(6) -0.010(6)
OW2 0.098(12) 0.112(14) 0.25(2) -0.123(15) 0.093(13) -0.068(11)
O3 0.031(6) 0.066(8) 0.030(5) 0.002(5) -0.003(4) -0.023(6)
OW3 0.059(8) 0.074(10) 0.080(9) 0.024(7) -0.017(7) -0.032(7)
O3W 0.024(5) 0.033(6) 0.036(5) -0.017(4) 0.001(4) -0.007(4)
O4 0.022(5) 0.034(6) 0.023(5) -0.015(4) -0.005(4) -0.004(4)
OW4 0.132(12) 0.050(8) 0.065(8) -0.041(7) 0.032(8) -0.031(8)
OW5 0.028(5) 0.046(6) 0.027(5) -0.018(5) -0.002(4) -0.009(5)
O6 0.050(6) 0.032(6) 0.013(5) 0.001(4) -0.011(4) -0.001(5)
OW6 0.088(10) 0.084(11) 0.102(11) 0.003(9) -0.049(9) -0.029(9)
O7 0.124(12) 0.059(9) 0.069(9) -0.035(7) -0.036(9) 0.012(8)
O8 0.061(7) 0.031(6) 0.065(8) -0.019(6) -0.033(6) 0.016(6)
O2W 0.025(5) 0.039(6) 0.033(5) -0.006(5) 0.000(4) -0.010(5)
O10 0.041(6) 0.064(8) 0.043(6) -0.033(6) 0.002(5) -0.002(6)
O11 0.022(5) 0.018(5) 0.038(5) -0.012(4) 0.000(4) -0.003(4)
O12 0.015(4) 0.020(5) 0.018(4) 0.002(4) 0.001(3) -0.001(4)
O13 0.016(5) 0.037(6) 0.048(6) -0.021(5) 0.003(4) 0.005(4)
O14 0.016(5) 0.039(6) 0.026(5) -0.013(4) 0.005(4) -0.008(4)
O15 0.018(5) 0.037(6) 0.029(5) -0.005(4) 0.002(4) -0.015(4)
O16 0.031(5) 0.038(6) 0.035(5) -0.022(5) -0.001(4) -0.011(5)
O17 0.017(5) 0.026(5) 0.027(5) -0.010(4) -0.003(4) -0.003(4)
O18 0.019(4) 0.012(4) 0.023(4) -0.004(4) -0.004(3) 0.000(4)
O19 0.015(5) 0.031(6) 0.033(5) -0.011(4) 0.004(4) -0.007(4)
O20 0.018(4) 0.022(5) 0.023(5) -0.009(4) -0.003(4) -0.008(4)
O21 0.054(8) 0.031(7) 0.114(10) -0.043(7) -0.018(7) 0.022(6)
O22 0.096(9) 0.037(7) 0.054(7) -0.030(6) -0.022(7) 0.001(6)
O23 0.019(5) 0.024(5) 0.028(5) -0.006(4) -0.009(4) -0.003(4)
O24 0.032(5) 0.026(5) 0.030(5) -0.009(4) 0.003(4) -0.003(4)
O25 0.022(5) 0.026(5) 0.024(5) -0.008(4) -0.007(4) -0.005(4)
O26 0.031(5) 0.028(6) 0.027(5) 0.001(4) -0.013(4) -0.004(4)
O27 0.034(5) 0.020(5) 0.020(5) -0.003(4) -0.004(4) -0.004(4)
O28 0.017(4) 0.012(5) 0.028(5) -0.003(4) -0.007(4) 0.006(4)
C1 0.036(9) 0.040(9) 0.031(8) -0.019(7) -0.013(7) 0.007(7)
C2 0.033(8) 0.031(9) 0.042(9) -0.021(7) -0.005(7) 0.006(7)
C3 0.037(8) 0.028(8) 0.019(7) -0.013(6) 0.012(6) -0.011(7)
C4 0.037(9) 0.055(11) 0.037(9) -0.022(8) -0.020(7) 0.013(8)
C5 0.060(11) 0.050(11) 0.046(10) -0.025(9) -0.024(8) 0.014(9)
C6 0.032(8) 0.026(8) 0.025(7) -0.017(6) -0.008(6) 0.000(6)
C7 0.027(8) 0.042(9) 0.032(8) -0.016(7) 0.000(6) 0.001(7)
C8 0.023(7) 0.030(8) 0.024(7) -0.010(6) 0.009(6) -0.008(6)
C9 0.033(8) 0.033(9) 0.029(8) -0.013(6) -0.003(6) -0.008(7)
C10 0.032(8) 0.031(8) 0.021(7) -0.017(6) 0.001(6) -0.008(7)
C11 0.044(10) 0.041(10) 0.045(9) -0.021(8) -0.023(8) 0.019(8)
C12 0.042(9) 0.033(9) 0.058(10) -0.025(8) -0.024(8) 0.020(7)
C13 0.017(7) 0.028(8) 0.027(7) -0.008(6) -0.003(6) 0.002(6)
C14 0.044(9) 0.034(9) 0.048(9) -0.024(8) -0.020(7) 0.003(7)
C15 0.007(6) 0.034(9) 0.045(9) -0.017(7) -0.012(6) 0.008(6)
C16 0.055(12) 0.046(12) 0.100(15) -0.039(11) -0.035(11) 0.015(9)
C17 0.043(10) 0.039(10) 0.060(11) -0.037(8) -0.026(8) 0.026(8)
C18 0.034(8) 0.043(10) 0.030(8) -0.019(7) 0.004(6) -0.013(7)
C19 0.043(9) 0.035(9) 0.032(8) -0.011(7) -0.012(7) 0.000(7)
C20 0.061(11) 0.035(10) 0.047(10) -0.024(8) -0.001(8) -0.014(9)
C21 0.12(2) 0.077(19) 0.15(3) -0.055(18) 0.002(18) -0.040(16)
C22 0.107(19) 0.038(13) 0.102(18) -0.013(12) 0.043(15) -0.012(13)
C23 0.065(13) 0.021(10) 0.095(15) -0.015(10) 0.043(11) -0.004(9)
C24 0.064(13) 0.010(9) 0.14(2) -0.021(11) 0.050(13) -0.019(9)
C25 0.10(2) 0.060(17) 0.15(3) -0.054(17) 0.050(18) -0.054(16)
C26 0.15(3) 0.08(2) 0.10(2) -0.003(17) 0.04(2) -0.06(2)
C27 0.14(2) 0.064(16) 0.051(13) -0.010(11) -0.011(14) -0.005(15)
C28 0.058(12) 0.034(10) 0.056(11) -0.012(9) 0.013(9) -0.006(9)
C29 0.074(15) 0.11(2) 0.056(13) -0.023(13) -0.005(11) -0.041(14)
C30 0.084(18) 0.087(19) 0.14(2) -0.048(18) 0.048(17) -0.013(15)
C31 0.017(7) 0.018(7) 0.041(8) -0.008(6) -0.008(6) -0.007(6)
C32 0.041(9) 0.028(8) 0.031(8) -0.007(7) -0.007(7) -0.004(7)
C33 0.042(9) 0.029(9) 0.027(8) -0.014(7) -0.001(7) -0.004(7)
C34 0.022(7) 0.028(8) 0.026(7) -0.006(6) -0.006(6) 0.000(6)
C35 0.037(9) 0.019(8) 0.061(10) -0.020(7) -0.023(7) 0.005(7)
C36 0.050(11) 0.042(11) 0.050(11) -0.016(9) 0.010(8) -0.013(9)
N1 0.040(7) 0.035(7) 0.018(6) -0.006(5) -0.007(5) 0.003(6)
N2 0.023(6) 0.028(7) 0.025(6) -0.013(5) 0.008(5) -0.007(5)
N3 0.049(8) 0.034(8) 0.065(9) -0.036(7) 0.011(7) -0.011(7)
N4 0.029(7) 0.019(6) 0.052(8) -0.013(6) -0.002(6) -0.005(5)
N5 0.089(15) 0.071(14) 0.123(17) -0.052(13) 0.006(12) -0.016(12)
N6 0.105(18) 0.15(2) 0.080(15) -0.026(15) 0.032(13) -0.089(17)
Co1 0.0159(9) 0.0243(10) 0.0284(10) -0.0118(8) -0.0002(7) -0.0021(8)
Co2 0.0364(16) 0.0253(15) 0.0249(14) -0.0093(12) -0.0020(12) -0.0011(12)

loop_
_atom_type_symbol
_atom_type_description
_atom_type_scat_dispersion_real
_atom_type_scat_dispersion_imag
_atom_type_scat_source
O O 0.0106 0.0060 'International Tables Vol C Tables 4.2.6.8 and 6.1.1.4'
P P 0.1023 0.0942 'International Tables Vol C Tables 4.2.6.8 and 6.1.1.4'
Co Co 0.3494 0.9721 'International Tables Vol C Tables 4.2.6.8 and 6.1.1.4'
Mo Mo -1.6832 0.6857 'International Tables Vol C Tables 4.2.6.8 and 6.1.1.4'
C C 0.0033 0.0016 'International Tables Vol C Tables 4.2.6.8 and 6.1.1.4'
N N 0.0061 0.0033 'International Tables Vol C Tables 4.2.6.8 and 6.1.1.4'
H H 0.0000 0.0000 'International Tables Vol C Tables 4.2.6.8 and 6.1.1.4'

loop_
_geom_angle_atom_site_label_1
_geom_angle_atom_site_label_2
_geom_angle_atom_site_label_3
_geom_angle
_geom_angle_site_symmetry_1
_geom_angle_site_symmetry_3
O1 Mo1 O6 103.0(4) . .
O1 Mo1 O18 99.3(4) . .
O6 Mo1 O18 102.2(4) . .
O1 Mo1 O4 101.7(4) . .
O6 Mo1 O4 99.9(4) . .
O18 Mo1 O4 144.9(3) . .
O1 Mo1 O27 168.2(4) . .
O6 Mo1 O27 88.6(4) . .
O18 Mo1 O27 79.6(3) . .
O4 Mo1 O27 74.1(3) . .
O1 Mo1 O28 86.2(4) . .
O6 Mo1 O28 170.3(4) . .
O18 Mo1 O28 73.2(3) . .
O4 Mo1 O28 80.5(3) . .
O27 Mo1 O28 82.2(3) . .
O24 Mo2 O14 105.2(4) . 2_544
O24 Mo2 O11 98.8(4) . .
O14 Mo2 O11 98.8(4) 2_544 .
O24 Mo2 O18 95.2(4) . .
O14 Mo2 O18 99.7(4) 2_544 .
O11 Mo2 O18 152.9(3) . .
O24 Mo2 O12 95.7(4) . .
O14 Mo2 O12 158.7(4) 2_544 .
O11 Mo2 O12 73.7(3) . .
O18 Mo2 O12 82.0(3) . .
O24 Mo2 O28 163.9(4) . .
O14 Mo2 O28 87.4(3) 2_544 .
O11 Mo2 O28 88.9(3) . .
O18 Mo2 O28 72.4(3) . .
O12 Mo2 O28 72.8(3) . .
O16 Mo3 O26 103.3(4) . .
O16 Mo3 O17 98.2(4) . .
O26 Mo3 O17 103.1(4) . .
O16 Mo3 O11 100.9(4) . .
O26 Mo3 O11 101.3(4) . .
O17 Mo3 O11 144.4(3) . .
O16 Mo3 O25 171.9(4) . .
O26 Mo3 O25 84.8(4) . .
O17 Mo3 O25 79.9(3) . .
O11 Mo3 O25 77.0(3) . .
O16 Mo3 O12 86.5(4) . .
O26 Mo3 O12 167.6(3) . .
O17 Mo3 O12 82.6(3) . .
O11 Mo3 O12 68.9(3) . .
O25 Mo3 O12 85.4(3) . .
O10 Mo4 O3 104.6(5) . .
O10 Mo4 O15 100.6(4) . .
O3 Mo4 O15 98.9(4) . .
O10 Mo4 O4 96.5(4) . .
O3 Mo4 O4 99.3(4) . .
O15 Mo4 O4 151.0(3) . .
O10 Mo4 O20 98.0(4) . .
O3 Mo4 O20 157.0(4) . .
O15 Mo4 O20 72.4(3) . .
O4 Mo4 O20 82.1(3) . .
O10 Mo4 O27 164.5(4) . .
O3 Mo4 O27 85.9(4) . .
O15 Mo4 O27 88.8(3) . .
O4 Mo4 O27 70.2(3) . .
O20 Mo4 O27 72.8(3) . .
O13 Mo5 O19 101.8(4) . .
O13 Mo5 O17 100.8(4) . .
O19 Mo5 O17 103.4(4) . .
O13 Mo5 O15 99.3(4) . .
O19 Mo5 O15 98.5(4) . .
O17 Mo5 O15 146.4(3) . .
O13 Mo5 O23 172.1(4) . .
O19 Mo5 O23 85.8(3) . .
O17 Mo5 O23 79.4(3) . .
O15 Mo5 O23 77.1(3) . .
O13 Mo5 O20 86.4(4) . .
O19 Mo5 O20 165.8(3) . .
O17 Mo5 O20 86.2(3) . .
O15 Mo5 O20 68.5(3) . .
O23 Mo5 O20 85.7(3) . .
O23 P1 O27 111.1(5) . .
O23 P1 O12 109.4(5) . .
O27 P1 O12 111.7(5) . .
O23 P1 C31 108.4(5) . .
O27 P1 C31 109.2(5) . .
O12 P1 C31 106.8(5) . .
O25 P2 O28 112.5(5) . .
O25 P2 O20 108.8(4) . .
O28 P2 O20 110.6(5) . .
O25 P2 C34 107.5(5) . .
O28 P2 C34 109.8(5) . .
O20 P2 C34 107.4(5) . .
H10L OW1 H10M 104.2 . .
Co2 O1W H10H 109.3 . .
Co2 O1W H10I 109.3 . .
H10H O1W H10I 109.5 . .
HW2B OW2 HW2C 102.6 . .
Co1 O3W H3WB 109.2 . .
Co1 O3W H3WC 109.2 . .
H3WB O3W H3WC 109.5 . .
Mo1 O4 Mo4 124.6(4) . .
H10J OW4 H10K 118.5 . .
Mo1 O6 Co2 166.6(5) . .
OW10 OW7 OW10 180(2) . 2_544
Co1 O2W H10E 109.2 . .
Co1 O2W H10F 109.3 . .
H10E O2W H10F 109.5 . .
OW8 OW9 OW12 176(4) . .
Mo2 O11 Mo3 122.0(4) . .
P1 O12 Mo2 129.7(4) . .
P1 O12 Mo3 134.6(4) . .
Mo2 O12 Mo3 95.3(3) . .
Mo2 O14 Co1 159.3(5) 2_544 .
Mo4 O15 Mo5 122.4(4) . .
Mo5 O17 Mo3 148.0(4) . .
Mo1 O18 Mo2 122.1(4) . .
Mo5 O19 Co1 158.9(5) . 2_644
P2 O20 Mo4 130.8(4) . .
P2 O20 Mo5 132.3(4) . .
Mo4 O20 Mo5 96.3(3) . .
C36 O21 H21B 109.5 . .
C33 O22 H22B 109.5 . .
P1 O23 Mo5 120.7(5) . .
P2 O25 Mo3 120.5(5) . .
P1 O27 Mo1 126.4(5) . .
P1 O27 Mo4 124.3(5) . .
Mo1 O27 Mo4 91.0(3) . .
P2 O28 Mo2 126.6(4) . .
P2 O28 Mo1 126.1(5) . .
Mo2 O28 Mo1 92.0(3) . .
N1 C1 C2 124.9(13) . .
N1 C1 H1A 117.6 . .
C2 C1 H1A 117.6 . .
C1 C2 C3 120.1(13) . .
C1 C2 H2A 119.9 . .
C3 C2 H2A 119.9 . .
C4 C3 C2 114.2(12) . .
C4 C3 C8 124.1(12) . .
C2 C3 C8 121.6(12) . .
C5 C4 C3 122.4(13) . .
C5 C4 H4A 118.8 . .
C3 C4 H4A 118.8 . .
N1 C5 C4 121.5(14) . .
N1 C5 H5A 119.3 . .
C4 C5 H5A 119.3 . .
N2 C6 C7 122.7(13) . .
N2 C6 H6A 118.7 . .
C7 C6 H6A 118.7 . .
C6 C7 C8 121.3(13) . .
C6 C7 H7A 119.4 . .
C8 C7 H7A 119.4 . .
C7 C8 C9 115.1(12) . .
C7 C8 C3 122.6(12) . .
C9 C8 C3 122.2(12) . .
C10 C9 C8 120.8(13) . .
C10 C9 H9A 119.6 . .
C8 C9 H9A 119.6 . .
N2 C10 C9 123.8(12) . .
N2 C10 H10A 118.1 . .
C9 C10 H10A 118.1 . .
N4 C11 C12 125.3(14) . .
N4 C11 H11A 117.4 . .
C12 C11 H11A 117.4 . .
C11 C12 C13 118.5(13) . .
C11 C12 H12A 120.7 . .
C13 C12 H12A 120.7 . .
C12 C13 C14 117.4(12) . .
C12 C13 C18 121.2(12) . .
C14 C13 C18 121.4(12) . .
C15 C14 C13 120.0(13) . .
C15 C14 H14A 120.0 . .
C13 C14 H14A 120.0 . .
C14 C15 N4 122.8(12) . .
C14 C15 H15A 118.6 . .
N4 C15 H15A 118.6 . .
N3 C16 C17 123.4(16) . .
N3 C16 H16A 118.3 . .
C17 C16 H16A 118.3 . .
C16 C17 C18 119.6(14) . .
C16 C17 H17A 120.2 . .
C18 C17 H17A 120.2 . .
C17 C18 C19 116.7(13) . .
C17 C18 C13 120.9(12) . .
C19 C18 C13 122.4(13) . .
C20 C19 C18 121.5(15) . .
C20 C19 H19A 119.2 . .
C18 C19 H19A 119.2 . .
N3 C20 C19 121.0(14) . .
N3 C20 H20A 119.5 . .
C19 C20 H20A 119.5 . .
N5 C21 C22 126(3) . .
N5 C21 H21A 117.2 . .
C22 C21 H21A 117.2 . .
C21 C22 C23 118(2) . .
C21 C22 H22A 121.1 . .
C23 C22 H22A 121.1 . .
C24 C23 C22 117(2) . .
C24 C23 C28 123(2) . .
C22 C23 C28 119.4(18) . .
C23 C24 C25 119(2) . .
C23 C24 H24A 120.3 . .
C25 C24 H24A 120.3 . .
N5 C25 C24 123(2) . .
N5 C25 H25A 118.3 . .
C24 C25 H25A 118.3 . .
C27 C26 N6 125(3) . .
C27 C26 H26A 117.5 . .
N6 C26 H26A 117.5 . .
C26 C27 C28 119(2) . .
C26 C27 H27A 120.6 . .
C28 C27 H27A 120.6 . .
C29 C28 C27 119(2) . .
C29 C28 C23 119.7(18) . .
C27 C28 C23 121.2(19) . .
C30 C29 C28 122(2) . .
C30 C29 H29A 119.0 . .
C28 C29 H29A 119.0 . .
C29 C30 N6 120(3) . .
C29 C30 H30A 119.8 . .
N6 C30 H30A 119.8 . .
C32 C31 P1 109.9(8) . .
C32 C31 H31A 109.7 . .
P1 C31 H31A 109.7 . .
C32 C31 H31B 109.7 . .
P1 C31 H31B 109.7 . .
H31A C31 H31B 108.2 . .
C33 C32 C31 113.7(11) . .
C33 C32 H32A 108.8 . .
C31 C32 H32A 108.8 . .
C33 C32 H32B 108.8 . .
C31 C32 H32B 108.8 . .
H32A C32 H32B 107.7 . .
O8 C33 O22 122.1(13) . .
O8 C33 C32 125.9(13) . .
O22 C33 C32 111.9(12) . .
C35 C34 P2 112.3(9) . .
C35 C34 H34A 109.1 . .
P2 C34 H34A 109.1 . .
C35 C34 H34B 109.1 . .
P2 C34 H34B 109.1 . .
H34A C34 H34B 107.9 . .
C36 C35 C34 114.9(12) . .
C36 C35 H35A 108.6 . .
C34 C35 H35A 108.6 . .
C36 C35 H35B 108.6 . .
C34 C35 H35B 108.6 . .
H35A C35 H35B 107.5 . .
O7 C36 O21 124.1(16) . .
O7 C36 C35 121.7(16) . .
O21 C36 C35 114.1(14) . .
C1 N1 C5 116.5(12) . .
C1 N1 Co2 120.8(9) . .
C5 N1 Co2 122.4(10) . .
C6 N2 C10 116.3(11) . .
C6 N2 Co1 118.7(9) . .
C10 N2 Co1 124.9(8) . .
C20 N3 C16 117.8(13) . .
C11 N4 C15 116.0(12) . .
C11 N4 Co1 122.2(10) . .
C15 N4 Co1 121.6(9) . .
C21 N5 C25 117(2) . .
C21 N5 H5B 121.7 . .
C25 N5 H5B 121.7 . .
C26 N6 C30 114(2) . .
C26 N6 H6B 122.8 . .
C30 N6 H6B 122.8 . .
O3W Co1 O19 91.1(3) . 2_644
O3W Co1 O2W 176.6(3) . .
O19 Co1 O2W 92.3(3) 2_644 .
O3W Co1 O14 90.4(3) . .
O19 Co1 O14 177.5(4) 2_644 .
O2W Co1 O14 86.2(3) . .
O3W Co1 N4 90.7(4) . .
O19 Co1 N4 88.5(4) 2_644 .
O2W Co1 N4 89.5(4) . .
O14 Co1 N4 89.5(4) . .
O3W Co1 N2 93.6(4) . .
O19 Co1 N2 91.5(4) 2_644 .
O2W Co1 N2 86.1(4) . .
O14 Co1 N2 90.4(4) . .
N4 Co1 N2 175.6(4) . .
O6 Co2 O6 180.0(3) . 2_554
O6 Co2 O1W 94.8(4) . 2_554
O6 Co2 O1W 85.2(4) 2_554 2_554
O6 Co2 O1W 85.2(4) . .
O6 Co2 O1W 94.8(4) 2_554 .
O1W Co2 O1W 180.000(1) 2_554 .
O6 Co2 N1 92.3(4) . .
O6 Co2 N1 87.7(4) 2_554 .
O1W Co2 N1 88.4(4) 2_554 .
O1W Co2 N1 91.6(4) . .
O6 Co2 N1 87.7(4) . 2_554
O6 Co2 N1 92.3(4) 2_554 2_554
O1W Co2 N1 91.6(4) 2_554 2_554
O1W Co2 N1 88.4(4) . 2_554
N1 Co2 N1 180.000(1) . 2_554

loop_
_geom_bond_atom_site_label_1
_geom_bond_atom_site_label_2
_geom_bond_distance
_geom_bond_site_symmetry_2
Mo1 O1 1.696(8) .
Mo1 O6 1.723(8) .
Mo1 O18 1.878(8) .
Mo1 O4 1.882(8) .
Mo1 O27 2.310(8) .
Mo1 O28 2.338(8) .
Mo2 O24 1.680(9) .
Mo2 O14 1.716(8) 2_544
Mo2 O11 1.892(8) .
Mo2 O18 1.951(8) .
Mo2 O12 2.194(7) .
Mo2 O28 2.322(8) .
Mo3 O16 1.693(8) .
Mo3 O26 1.698(8) .
Mo3 O17 1.944(8) .
Mo3 O11 1.954(8) .
Mo3 O25 2.267(8) .
Mo3 O12 2.356(7) .
Mo4 O10 1.701(10) .
Mo4 O3 1.704(9) .
Mo4 O15 1.904(8) .
Mo4 O4 1.942(8) .
Mo4 O20 2.193(8) .
Mo4 O27 2.435(9) .
Mo5 O13 1.689(9) .
Mo5 O19 1.733(8) .
Mo5 O17 1.882(8) .
Mo5 O15 1.947(8) .
Mo5 O23 2.266(8) .
Mo5 O20 2.335(7) .
P1 O23 1.520(8) .
P1 O27 1.529(8) .
P1 O12 1.535(8) .
P1 C31 1.787(12) .
P2 O25 1.520(8) .
P2 O28 1.538(8) .
P2 O20 1.552(8) .
P2 C34 1.775(13) .
OW1 H10L 0.9598 .
OW1 H10M 0.9600 .
O1W Co2 2.138(10) .
O1W H10H 0.9601 .
O1W H10I 0.9601 .
OW2 HW2B 0.8501 .
OW2 HW2C 0.8504 .
O3W Co1 2.057(9) .
O3W H3WB 0.9599 .
O3W H3WC 0.9598 .
OW4 H10J 0.9600 .
OW4 H10K 0.9598 .
OW5 HW5A 0.8498 .
O6 Co2 2.096(8) .
O7 C36 1.237(18) .
OW7 OW10 1.28(3) .
OW7 OW10 1.28(3) 2_544
O8 C33 1.213(16) .
OW8 OW9 1.10(4) .
O2W Co1 2.105(8) .
O2W H10E 0.9601 .
O2W H10F 0.9601 .
OW9 OW12 1.13(4) .
O14 Mo2 1.716(8) 2_544
O14 Co1 2.107(8) .
O19 Co1 2.077(8) 2_644
O21 C36 1.284(18) .
O21 H21B 0.8200 .
O22 C33 1.319(15) .
O22 H22B 0.8200 .
C1 N1 1.325(16) .
C1 C2 1.370(18) .
C1 H1A 0.9300 .
C2 C3 1.412(17) .
C2 H2A 0.9300 .
C3 C4 1.387(19) .
C3 C8 1.485(17) .
C4 C5 1.39(2) .
C4 H4A 0.9300 .
C5 N1 1.350(17) .
C5 H5A 0.9300 .
C6 N2 1.335(14) .
C6 C7 1.369(17) .
C6 H6A 0.9300 .
C7 C8 1.382(18) .
C7 H7A 0.9300 .
C8 C9 1.386(17) .
C9 C10 1.353(17) .
C9 H9A 0.9300 .
C10 N2 1.337(16) .
C10 H10A 0.9300 .
C11 N4 1.324(16) .
C11 C12 1.369(19) .
C11 H11A 0.9300 .
C12 C13 1.389(17) .
C12 H12A 0.9300 .
C13 C14 1.393(18) .
C13 C18 1.497(18) .
C14 C15 1.366(18) .
C14 H14A 0.9300 .
C15 N4 1.366(15) .
C15 H15A 0.9300 .
C16 N3 1.351(19) .
C16 C17 1.36(2) .
C16 H16A 0.9300 .
C17 C18 1.366(19) .
C17 H17A 0.9300 .
C18 C19 1.394(17) .
C19 C20 1.364(19) .
C19 H19A 0.9300 .
C20 N3 1.333(19) .
C20 H20A 0.9300 .
C21 N5 1.30(3) .
C21 C22 1.39(3) .
C21 H21A 0.9300 .
C22 C23 1.40(3) .
C22 H22A 0.9300 .
C23 C24 1.38(2) .
C23 C28 1.42(3) .
C24 C25 1.39(3) .
C24 H24A 0.9300 .
C25 N5 1.33(3) .
C25 H25A 0.9300 .
C26 C27 1.31(3) .
C26 N6 1.37(3) .
C26 H26A 0.9300 .
C27 C28 1.38(3) .
C27 H27A 0.9300 .
C28 C29 1.35(2) .
C29 C30 1.32(3) .
C29 H29A 0.9300 .
C30 N6 1.43(3) .
C30 H30A 0.9300 .
C31 C32 1.555(16) .
C31 H31A 0.9700 .
C31 H31B 0.9700 .
C32 C33 1.470(18) .
C32 H32A 0.9700 .
C32 H32B 0.9700 .
C34 C35 1.509(17) .
C34 H34A 0.9700 .
C34 H34B 0.9700 .
C35 C36 1.506(19) .
C35 H35A 0.9700 .
C35 H35B 0.9700 .
N1 Co2 2.141(11) .
N2 Co1 2.156(10) .
N4 Co1 2.153(11) .
N5 H5B 0.8600 .
N6 H6B 0.8600 .
Co1 O19 2.077(8) 2_644
Co2 O6 2.096(8) 2_554
Co2 O1W 2.138(10) 2_554
Co2 N1 2.141(11) 2_554
